data_2200292
loop_
_publ_author_name
'Suchada Chantrapromma'
'Hoong-Kun Fun'
'Ibrahim Abdul Razak'
'Qian-Feng Zhang'
'Xinquan Xin'

_publ_section_title <i>trans</i>-Dichlorobis(3,5-dimethylpyrazole-<i>N</i>)bis(triphenylphosphine-<i>P</i>)ruthenium(II)
_journal_issue 5
_journal_name_full 'Acta Crystallographica Section E'
_journal_page_first m207
_journal_page_last m208
_journal_paper_doi 10.1107/S1600536801006997
_journal_volume 57
_journal_year 2001
_chemical_formula_iupac '[Ru Cl2 (C5 H7 N2)2 (C18 H15 P1)2]'
_chemical_formula_moiety '[Ru Cl2 (C5 H7 N2)2 (C18 H15 P1)2]'
_chemical_formula_sum 'C46 H44 Cl2 N4 P2 Ru'
_chemical_formula_weight 886.76
_chemical_name_systematic
;
Trans-dichlorobis(3,5-dimethylpyrazole-N)bis(triphenylphosphine-P)-
ruthenium(II)
;
_space_group_IT_number 14
_symmetry_cell_setting monoclinic
_symmetry_space_group_name_Hall '-P 2ybc'
_symmetry_space_group_name_H-M 'P 1 21/c 1'
_audit_creation_method SHELXL-97
_cell_angle_alpha 90.00
_cell_angle_beta 95.6030(10)
_cell_angle_gamma 90.00
_cell_formula_units_Z 2
_cell_length_a 11.6466(2)
_cell_length_b 17.1438(3)
_cell_length_c 10.5361(2)
_cell_measurement_reflns_used 8192
_cell_measurement_temperature 293(2)
_cell_measurement_theta_max 28.35
_cell_measurement_theta_min 2.96
_cell_volume 2093.66(7)
_computing_cell_refinement 'SAINT (Siemens, 1996)'
_computing_data_collection 'SMART (Siemens, 1996)'
_computing_data_reduction SAINT
_computing_molecular_graphics SHELXTL
_computing_publication_material 'SHELXTL and PLATON (Spek, 1990)'
_computing_structure_refinement SHELXTL
_computing_structure_solution 'SHELXTL (Sheldrick, 1997)'
_diffrn_ambient_temperature 293(2)
_diffrn_detector_area_resol_mean 8.33
_diffrn_measured_fraction_theta_full .993
_diffrn_measured_fraction_theta_max .993
_diffrn_measurement_device_type 'Siemens SMART CCD area-detector'
_diffrn_measurement_method \w
_diffrn_radiation_monochromator graphite
_diffrn_radiation_source 'fine-focus sealed tube'
_diffrn_radiation_type MoK\a
_diffrn_radiation_wavelength .71073
_diffrn_reflns_av_R_equivalents .052
_diffrn_reflns_av_sigmaI/netI .057
_diffrn_reflns_limit_h_max 15
_diffrn_reflns_limit_h_min -15
_diffrn_reflns_limit_k_max 22
_diffrn_reflns_limit_k_min 0
_diffrn_reflns_limit_l_max 14
_diffrn_reflns_limit_l_min 0
_diffrn_reflns_number 14880
_diffrn_reflns_theta_full 28.31
_diffrn_reflns_theta_max 28.31
_diffrn_reflns_theta_min 2.96
_diffrn_standards_decay_% 0
_diffrn_standards_number 0
_exptl_absorpt_coefficient_mu .616
_exptl_absorpt_correction_T_max .887
_exptl_absorpt_correction_T_min .846
_exptl_absorpt_correction_type empirical
_exptl_absorpt_process_details '(SADABS; Sheldrick, 1996)'
_exptl_crystal_colour red
_exptl_crystal_density_diffrn 1.407
_exptl_crystal_density_method 'not measured'
_exptl_crystal_description slab
_exptl_crystal_F_000 912
_exptl_crystal_size_max .28
_exptl_crystal_size_mid .26
_exptl_crystal_size_min .20
_refine_diff_density_max 1.06
_refine_diff_density_min -.91
_refine_ls_extinction_method none
_refine_ls_goodness_of_fit_ref .99
_refine_ls_hydrogen_treatment constr
_refine_ls_matrix_type full
_refine_ls_number_parameters 252
_refine_ls_number_reflns 5169
_refine_ls_number_restraints 0
_refine_ls_restrained_S_all .99
_refine_ls_R_factor_all .055
_refine_ls_R_factor_gt .039
_refine_ls_shift/su_max .023
_refine_ls_shift/su_mean <0.001
_refine_ls_structure_factor_coef Fsqd
_refine_ls_weighting_details 'calc w = 1/[\s^2^(Fo^2^)+(0.0562P)^2^] where P = (Fo^2^+2Fc^2^)/3'
_refine_ls_weighting_scheme calc
_refine_ls_wR_factor_ref .109
_reflns_number_gt 3919
_reflns_number_total 5169
_reflns_threshold_expression I>2\s(I)
_cod_data_source_file ci6023.cif
_cod_data_source_block I
_cod_original_cell_volume 2093.66(6)
_cod_original_sg_symbol_H-M 'P 21/c'
_cod_database_code 2200292
_cod_database_fobs_code 2200292

loop_
_symmetry_equiv_pos_as_xyz
'x, y, z'
'-x, y+1/2, -z+1/2'
'-x, -y, -z'
'x, -y-1/2, z-1/2'

loop_
_atom_site_label
_atom_site_fract_x
_atom_site_fract_y
_atom_site_fract_z
_atom_site_U_iso_or_equiv
_atom_site_adp_type
_atom_site_calc_flag
_atom_site_refinement_flags
_atom_site_occupancy
_atom_site_disorder_assembly
_atom_site_disorder_group
_atom_site_type_symbol
Ru .0000 .0000 .0000 .02737(9) Uani d S 1 . . Ru
P1 -.20732(5) -.00331(3) -.00383(6) .03104(14) Uani d . 1 . . P
Cl1 -.01654(5) .09999(3) .16324(6) .03953(15) Uani d . 1 . . Cl
N1 -.07666(19) .05116(12) -.2650(2) .0427(5) Uani d . 1 . . N
C19 -.0920(3) .10581(17) -.3573(3) .0519(7) Uani d . 1 . . C
C1 -.2941(2) -.03471(15) -.1511(2) .0350(5) Uani d . 1 . . C
C2 -.2664(2) -.10480(15) -.2081(3) .0435(6) Uani d . 1 . . C
H2A -.2059 -.1350 -.1707 .052 Uiso calc R 1 . . H
C3 -.3278(3) -.12985(17) -.3195(3) .0519(7) Uani d . 1 . . C
H3A -.3076 -.1763 -.3571 .062 Uiso calc R 1 . . H
C4 -.4187(3) -.0865(2) -.3752(3) .0592(8) Uani d . 1 . . C
H4A -.4601 -.1034 -.4501 .071 Uiso calc R 1 . . H
C5 -.4477(3) -.0178(2) -.3187(3) .0605(8) Uani d . 1 . . C
H5A -.5096 .0113 -.3553 .073 Uiso calc R 1 . . H
C6 -.3859(3) .00859(16) -.2082(3) .0484(7) Uani d . 1 . . C
H6A -.4060 .0555 -.1719 .058 Uiso calc R 1 . . H
C7 -.2743(2) .09162(13) .0258(2) .0364(5) Uani d . 1 . . C
C8 -.3396(2) .10426(17) .1270(3) .0493(7) Uani d . 1 . . C
H8A -.3532 .0634 .1817 .059 Uiso calc R 1 . . H
C9 -.3851(3) .17792(19) .1472(3) .0646(9) Uani d . 1 . . C
H9A -.4298 .1855 .2147 .077 Uiso calc R 1 . . H
C10 -.3652(3) .23867(19) .0702(4) .0657(9) Uani d . 1 . . C
H10A -.3943 .2879 .0862 .079 Uiso calc R 1 . . H
C11 -.3017(3) .22717(17) -.0322(4) .0620(9) Uani d . 1 . . C
H11A -.2887 .2686 -.0859 .074 Uiso calc R 1 . . H
C12 -.2572(2) .15387(16) -.0551(3) .0505(7) Uani d . 1 . . C
H12A -.2156 .1463 -.1251 .061 Uiso calc R 1 . . H
C13 -.2652(2) -.06559(14) .1170(2) .0350(5) Uani d . 1 . . C
C14 -.2154(2) -.06151(16) .2422(2) .0434(6) Uani d . 1 . . C
H14A -.1564 -.0260 .2638 .052 Uiso calc R 1 . . H
C15 -.2528(3) -.10993(18) .3349(3) .0533(7) Uani d . 1 . . C
H15A -.2180 -.1070 .4181 .064 Uiso calc R 1 . . H
C16 -.3409(3) -.16228(17) .3055(3) .0550(7) Uani d . 1 . . C
H16A -.3646 -.1954 .3678 .066 Uiso calc R 1 . . H
C17 -.3936(3) -.16511(16) .1834(3) .0523(7) Uani d . 1 . . C
H17A -.4549 -.1992 .1638 .063 Uiso calc R 1 . . H
C18 -.3564(2) -.11769(15) .0887(3) .0424(6) Uani d . 1 . . C
H18A -.3923 -.1206 .0061 .051 Uiso calc R 1 . . H
N2 -.02174(17) .08097(11) -.15353(19) .0342(4) Uani d . 1 . . N
C20 -.0485(3) .17434(16) -.3037(3) .0527(7) Uani d . 1 . . C
H20A -.0486 .2229 -.3430 .063 Uiso calc R 1 . . H
C21 -.0041(2) .15665(15) -.1792(3) .0415(6) Uani d . 1 . . C
C22 -.1463(4) .0838(2) -.4866(3) .0850(12) Uani d . 1 . . C
H22A -.1217 .0323 -.5076 .128 Uiso calc R 1 . . H
H22B -.1232 .1203 -.5484 .128 Uiso calc R 1 . . H
H22C -.2287 .0846 -.4869 .128 Uiso calc R 1 . . H
C23 .0550(3) .21223(15) -.0869(3) .0556(7) Uani d . 1 . . C
H23A .0562 .2630 -.1251 .083 Uiso calc R 1 . . H
H23B .1326 .1950 -.0640 .083 Uiso calc R 1 . . H
H23C .0144 .2147 -.0120 .083 Uiso calc R 1 . . H

loop_
_atom_site_aniso_label
_atom_site_aniso_U_11
_atom_site_aniso_U_22
_atom_site_aniso_U_33
_atom_site_aniso_U_12
_atom_site_aniso_U_13
_atom_site_aniso_U_23
Ru .03205(14) .02362(13) .02699(14) -.00015(9) .00571(10) .00024(10)
P1 .0312(3) .0303(3) .0325(3) -.0004(2) .0072(2) -.0012(2)
Cl1 .0444(3) .0341(3) .0405(3) .0003(2) .0062(3) -.0073(3)
N1 .0489(12) .0446(12) .0347(11) .0023(10) .0044(9) .0032(10)
C19 .0633(18) .0562(17) .0363(14) .0080(14) .0057(13) .0101(13)
C1 .0346(12) .0400(13) .0308(12) -.0036(10) .0056(10) -.0002(10)
C2 .0410(13) .0419(14) .0478(15) -.0028(11) .0049(11) -.0048(12)
C3 .0582(17) .0512(16) .0473(16) -.0100(13) .0103(13) -.0116(13)
C4 .0655(19) .074(2) .0363(15) -.0109(16) -.0020(14) -.0064(15)
C5 .0553(18) .075(2) .0481(18) .0062(15) -.0106(15) .0037(16)
C6 .0470(15) .0536(16) .0443(16) .0073(12) .0027(12) -.0022(12)
C7 .0312(11) .0342(12) .0438(14) .0018(9) .0035(10) -.0043(10)
C8 .0521(15) .0472(15) .0502(16) .0106(13) .0130(13) -.0040(13)
C9 .069(2) .062(2) .064(2) .0194(16) .0131(17) -.0180(17)
C10 .0615(19) .0456(17) .088(3) .0159(14) -.0015(19) -.0187(17)
C11 .0543(17) .0385(15) .092(3) .0055(13) -.0013(17) .0080(16)
C12 .0433(15) .0441(15) .0656(19) .0078(12) .0133(13) .0062(14)
C13 .0348(12) .0358(12) .0359(13) .0013(10) .0110(10) -.0001(10)
C14 .0427(14) .0519(15) .0374(14) -.0066(11) .0124(11) -.0034(12)
C15 .0569(17) .0660(19) .0394(15) .0017(14) .0162(13) .0061(14)
C16 .0643(18) .0496(16) .0552(18) -.0031(14) .0267(15) .0128(14)
C17 .0493(16) .0431(15) .067(2) -.0100(12) .0198(14) .0028(14)
C18 .0383(13) .0419(14) .0479(15) -.0062(11) .0086(11) -.0016(12)
N2 .0380(10) .0309(10) .0351(11) -.0006(8) .0110(8) .0039(8)
C20 .0702(19) .0417(15) .0486(17) .0096(13) .0185(14) .0167(13)
C21 .0486(14) .0355(13) .0432(14) .0020(11) .0179(12) .0047(11)
C22 .124(3) .080(2) .0457(19) .014(2) -.016(2) .0072(18)
C23 .072(2) .0359(14) .0613(19) -.0064(13) .0197(16) -.0018(13)

loop_
_atom_type_symbol
_atom_type_description
_atom_type_scat_dispersion_real
_atom_type_scat_dispersion_imag
_atom_type_scat_source
C C .0033 .0016 'International Tables Vol C Tables 4.2.6.8 and 6.1.1.4'
H H .0000 .0000 'International Tables Vol C Tables 4.2.6.8 and 6.1.1.4'
N N .0061 .0033 'International Tables Vol C Tables 4.2.6.8 and 6.1.1.4'
P P .1023 .0942 'International Tables Vol C Tables 4.2.6.8 and 6.1.1.4'
Cl Cl .1484 .1585 'International Tables Vol C Tables 4.2.6.8 and 6.1.1.4'
Ru Ru -1.2594 .8363 'International Tables Vol C Tables 4.2.6.8 and 6.1.1.4'

loop_
_geom_angle_atom_site_label_1
_geom_angle_atom_site_label_2
_geom_angle_atom_site_label_3
_geom_angle_site_symmetry_1
_geom_angle_site_symmetry_3
_geom_angle
_geom_angle_publ_flag
N2 Ru N2 . 3 180.00(10) yes
N2 Ru P1 . . 87.59(6) yes
N2 Ru P1 3 . 92.41(6) ?
N2 Ru P1 . 3 92.41(6) yes
N2 Ru P1 3 3 87.59(6) ?
P1 Ru P1 . 3 180.0 yes
N2 Ru Cl1 . 3 86.24(6) yes
N2 Ru Cl1 3 3 93.76(6) ?
P1 Ru Cl1 . 3 96.84(2) yes
P1 Ru Cl1 3 3 83.16(2) ?
N2 Ru Cl1 . . 93.76(6) yes
N2 Ru Cl1 3 . 86.24(6) ?
P1 Ru Cl1 . . 83.16(2) yes
P1 Ru Cl1 3 . 96.84(2) ?
Cl1 Ru Cl1 3 . 180.00(4) yes
C13 P1 C7 . . 101.84(11) ?
C13 P1 C1 . . 101.81(11) ?
C7 P1 C1 . . 101.17(11) ?
C13 P1 Ru . . 115.87(8) ?
C7 P1 Ru . . 114.56(8) ?
C1 P1 Ru . . 119.06(8) ?
C19 N1 N2 . . 112.0(2) ?
N1 C19 C20 . . 106.2(2) ?
N1 C19 C22 . . 119.8(3) ?
C20 C19 C22 . . 134.0(3) ?
C6 C1 C2 . . 118.3(2) ?
C6 C1 P1 . . 122.9(2) ?
C2 C1 P1 . . 118.79(19) ?
C3 C2 C1 . . 120.7(3) ?
C3 C2 H2A . . 119.6 ?
C1 C2 H2A . . 119.6 ?
C4 C3 C2 . . 120.5(3) ?
C4 C3 H3A . . 119.8 ?
C2 C3 H3A . . 119.8 ?
C5 C4 C3 . . 119.2(3) ?
C5 C4 H4A . . 120.4 ?
C3 C4 H4A . . 120.4 ?
C4 C5 C6 . . 121.0(3) ?
C4 C5 H5A . . 119.5 ?
C6 C5 H5A . . 119.5 ?
C5 C6 C1 . . 120.3(3) ?
C5 C6 H6A . . 119.9 ?
C1 C6 H6A . . 119.9 ?
C8 C7 C12 . . 118.3(2) ?
C8 C7 P1 . . 122.8(2) ?
C12 C7 P1 . . 119.0(2) ?
C7 C8 C9 . . 120.3(3) ?
C7 C8 H8A . . 119.8 ?
C9 C8 H8A . . 119.8 ?
C10 C9 C8 . . 121.0(3) ?
C10 C9 H9A . . 119.5 ?
C8 C9 H9A . . 119.5 ?
C9 C10 C11 . . 119.6(3) ?
C9 C10 H10A . . 120.2 ?
C11 C10 H10A . . 120.2 ?
C10 C11 C12 . . 120.2(3) ?
C10 C11 H11A . . 119.9 ?
C12 C11 H11A . . 119.9 ?
C11 C12 C7 . . 120.5(3) ?
C11 C12 H12A . . 119.7 ?
C7 C12 H12A . . 119.7 ?
C14 C13 C18 . . 118.2(2) ?
C14 C13 P1 . . 118.70(19) ?
C18 C13 P1 . . 123.1(2) ?
C15 C14 C13 . . 120.6(2) ?
C15 C14 H14A . . 119.7 ?
C13 C14 H14A . . 119.7 ?
C16 C15 C14 . . 120.7(3) ?
C16 C15 H15A . . 119.6 ?
C14 C15 H15A . . 119.6 ?
C17 C16 C15 . . 119.4(3) ?
C17 C16 H16A . . 120.3 ?
C15 C16 H16A . . 120.3 ?
C16 C17 C18 . . 120.7(3) ?
C16 C17 H17A . . 119.6 ?
C18 C17 H17A . . 119.6 ?
C17 C18 C13 . . 120.4(3) ?
C17 C18 H18A . . 119.8 ?
C13 C18 H18A . . 119.8 ?
C21 N2 N1 . . 104.65(19) ?
C21 N2 Ru . . 140.62(18) ?
N1 N2 Ru . . 114.62(14) ?
C19 C20 C21 . . 106.7(2) ?
C19 C20 H20A . . 126.6 ?
C21 C20 H20A . . 126.6 ?
N2 C21 C20 . . 110.4(2) ?
N2 C21 C23 . . 123.9(2) ?
C20 C21 C23 . . 125.6(2) ?
C19 C22 H22A . . 109.5 ?
C19 C22 H22B . . 109.5 ?
H22A C22 H22B . . 109.5 ?
C19 C22 H22C . . 109.5 ?
H22A C22 H22C . . 109.5 ?
H22B C22 H22C . . 109.5 ?
C21 C23 H23A . . 109.5 ?
C21 C23 H23B . . 109.5 ?
H23A C23 H23B . . 109.5 ?
C21 C23 H23C . . 109.5 ?
H23A C23 H23C . . 109.5 ?
H23B C23 H23C . . 109.5 ?

loop_
_geom_bond_atom_site_label_1
_geom_bond_atom_site_label_2
_geom_bond_site_symmetry_2
_geom_bond_distance
_geom_bond_publ_flag
Ru N2 . 2.1278(19) yes
Ru N2 3 2.1278(19) ?
Ru P1 . 2.4116(6) yes
Ru P1 3 2.4116(6) ?
Ru Cl1 3 2.4491(6) ?
Ru Cl1 . 2.4491(6) yes
P1 C13 . 1.839(2) yes
P1 C7 . 1.845(2) ?
P1 C1 . 1.847(2) ?
N1 C19 . 1.349(3) ?
N1 N2 . 1.380(3) ?
C19 C20 . 1.379(4) ?
C19 C22 . 1.493(4) ?
C1 C6 . 1.389(4) ?
C1 C2 . 1.395(3) ?
C2 C3 . 1.382(4) ?
C2 H2A . .9300 ?
C3 C4 . 1.378(4) ?
C3 H3A . .9300 ?
C4 C5 . 1.376(4) ?
C4 H4A . .9300 ?
C5 C6 . 1.383(4) ?
C5 H5A . .9300 ?
C6 H6A . .9300 ?
C7 C8 . 1.386(4) ?
C7 C12 . 1.393(4) ?
C8 C9 . 1.394(4) ?
C8 H8A . .9300 ?
C9 C10 . 1.354(5) ?
C9 H9A . .9300 ?
C10 C11 . 1.380(5) ?
C10 H10A . .9300 ?
C11 C12 . 1.390(4) ?
C11 H11A . .9300 ?
C12 H12A . .9300 ?
C13 C14 . 1.390(3) ?
C13 C18 . 1.397(3) ?
C14 C15 . 1.385(4) ?
C14 H14A . .9300 ?
C15 C16 . 1.376(4) ?
C15 H15A . .9300 ?
C16 C17 . 1.370(4) ?
C16 H16A . .9300 ?
C17 C18 . 1.389(4) ?
C17 H17A . .9300 ?
C18 H18A . .9300 ?
N2 C21 . 1.345(3) ?
C20 C21 . 1.395(4) ?
C20 H20A . .9300 ?
C21 C23 . 1.482(4) ?
C22 H22A . .9600 ?
C22 H22B . .9600 ?
C22 H22C . .9600 ?
C23 H23A . .9600 ?
C23 H23B . .9600 ?
C23 H23C . .9600 ?

loop_
_geom_torsion_atom_site_label_1
_geom_torsion_atom_site_label_2
_geom_torsion_atom_site_label_3
_geom_torsion_atom_site_label_4
_geom_torsion_site_symmetry_1
_geom_torsion
N2 Ru P1 C13 . -178.48(10)
N2 Ru P1 C13 3 1.52(10)
Cl1 Ru P1 C13 3 95.60(9)
Cl1 Ru P1 C13 . -84.40(9)
N2 Ru P1 C7 . -60.30(11)
N2 Ru P1 C7 3 119.70(11)
Cl1 Ru P1 C7 3 -146.22(9)
Cl1 Ru P1 C7 . 33.78(9)
N2 Ru P1 C1 . 59.53(11)
N2 Ru P1 C1 3 -120.47(11)
Cl1 Ru P1 C1 3 -26.39(9)
Cl1 Ru P1 C1 . 153.61(9)
N2 N1 C19 C20 . -1.6(3)
N2 N1 C19 C22 . 177.8(3)
C13 P1 C1 C6 . 102.6(2)
C7 P1 C1 C6 . -2.1(3)
Ru P1 C1 C6 . -128.6(2)
C13 P1 C1 C2 . -77.6(2)
C7 P1 C1 C2 . 177.7(2)
Ru P1 C1 C2 . 51.2(2)
C6 C1 C2 C3 . .9(4)
P1 C1 C2 C3 . -178.9(2)
C1 C2 C3 C4 . -1.0(4)
C2 C3 C4 C5 . .0(5)
C3 C4 C5 C6 . .9(5)
C4 C5 C6 C1 . -.9(5)
C2 C1 C6 C5 . .0(4)
P1 C1 C6 C5 . 179.8(2)
C13 P1 C7 C8 . 5.9(2)
C1 P1 C7 C8 . 110.6(2)
Ru P1 C7 C8 . -120.0(2)
C13 P1 C7 C12 . -175.3(2)
C1 P1 C7 C12 . -70.6(2)
Ru P1 C7 C12 . 58.8(2)
C12 C7 C8 C9 . -.9(4)
P1 C7 C8 C9 . 177.9(2)
C7 C8 C9 C10 . -1.0(5)
C8 C9 C10 C11 . 1.8(5)
C9 C10 C11 C12 . -.8(5)
C10 C11 C12 C7 . -1.1(5)
C8 C7 C12 C11 . 1.9(4)
P1 C7 C12 C11 . -176.9(2)
C7 P1 C13 C14 . -79.3(2)
C1 P1 C13 C14 . 176.5(2)
Ru P1 C13 C14 . 45.7(2)
C7 P1 C13 C18 . 101.5(2)
C1 P1 C13 C18 . -2.8(2)
Ru P1 C13 C18 . -133.52(19)
C18 C13 C14 C15 . 2.2(4)
P1 C13 C14 C15 . -177.0(2)
C13 C14 C15 C16 . -.9(4)
C14 C15 C16 C17 . -1.4(5)
C15 C16 C17 C18 . 2.2(5)
C16 C17 C18 C13 . -.7(4)
C14 C13 C18 C17 . -1.5(4)
P1 C13 C18 C17 . 177.8(2)
C19 N1 N2 C21 . .5(3)
C19 N1 N2 Ru . 177.57(18)
P1 Ru N2 C21 . 110.7(3)
P1 Ru N2 C21 3 -69.3(3)
Cl1 Ru N2 C21 3 -152.3(3)
Cl1 Ru N2 C21 . 27.7(3)
P1 Ru N2 N1 . -64.88(16)
P1 Ru N2 N1 3 115.12(16)
Cl1 Ru N2 N1 3 32.14(16)
Cl1 Ru N2 N1 . -147.86(16)
N1 C19 C20 C21 . 1.9(3)
C22 C19 C20 C21 . -177.2(4)
N1 N2 C21 C20 . .8(3)
Ru N2 C21 C20 . -175.0(2)
N1 N2 C21 C23 . -178.8(3)
Ru N2 C21 C23 . 5.3(4)
C19 C20 C21 N2 . -1.7(3)
C19 C20 C21 C23 . 177.9(3)
